data_4126643
loop_
_publ_author_name
'Hansmann, Max M.'
'Melaimi, Mohand'
'Bertrand, Guy'

_publ_section_title
;
 A Crystalline Monomeric Allenyl/Propargyl Radical.
;
_journal_name_full 'Journal of the American Chemical Society'
_journal_paper_doi 10.1021/jacs.7b09622
_journal_year 2017
_chemical_formula_moiety 'F6 Sb, C43 H50 N'
_chemical_formula_sum 'C43 H50 F6 N Sb'
_chemical_formula_weight 816.59
_space_group_crystal_system monoclinic
_space_group_IT_number 14
_space_group_name_Hall '-P 2yn'
_space_group_name_H-M_alt 'P 1 21/n 1'
_symmetry_space_group_name_Hall '-P 2yn'
_symmetry_space_group_name_H-M 'P 1 21/n 1'
_atom_sites_solution_hydrogens geom
_atom_sites_solution_primary direct
_audit_creation_date 2017-09-02
_audit_creation_method
;
Olex2 1.2-beta
(compiled 2017.08.10 svn.r3458 for OlexSys, GUI svn.r5381)
;
_cell_angle_alpha 90
_cell_angle_beta 94.923(2)
_cell_angle_gamma 90
_cell_formula_units_Z 4
_cell_length_a 13.4623(5)
_cell_length_b 23.1356(7)
_cell_length_c 14.0612(5)
_cell_measurement_reflns_used 6076
_cell_measurement_temperature 100
_cell_measurement_theta_max 22.181
_cell_measurement_theta_min 2.325
_cell_volume 4363.3(3)
_computing_cell_refinement 'SAINT v8.34A (Bruker, 2013)'
_computing_data_collection 'APEX2 v2014.11-0 (Bruker, 2014)'
_computing_data_reduction 'SAINT v8.37A (Bruker, 2015)'
_computing_molecular_graphics 'Olex2 (Dolomanov et al., 2009)'
_computing_publication_material 'Olex2 (Dolomanov et al., 2009)'
_computing_structure_refinement 'XL (Sheldrick, 2008)'
_computing_structure_solution 'SHELXT (Sheldrick, 2015)'
_diffrn_ambient_temperature 100.0
_diffrn_detector 'Bruker APEX-II CCD'
_diffrn_detector_area_resol_mean 7.9
_diffrn_detector_type 'CCD Area Detector'
_diffrn_measured_fraction_theta_full 0.999
_diffrn_measured_fraction_theta_max 0.994
_diffrn_measurement_device 'Kappa Four-Circle Diffractometer'
_diffrn_measurement_device_type 'Bruker APEX-II CCD'
_diffrn_measurement_method '\f and \w scans'
_diffrn_radiation_monochromator graphite
_diffrn_radiation_probe x-ray
_diffrn_radiation_type MoK\a
_diffrn_radiation_wavelength 0.71073
_diffrn_reflns_av_R_equivalents 0.0760
_diffrn_reflns_av_unetI/netI 0.1008
_diffrn_reflns_Laue_measured_fraction_full 0.999
_diffrn_reflns_Laue_measured_fraction_max 0.994
_diffrn_reflns_limit_h_max 16
_diffrn_reflns_limit_h_min -11
_diffrn_reflns_limit_k_max 21
_diffrn_reflns_limit_k_min -27
_diffrn_reflns_limit_l_max 16
_diffrn_reflns_limit_l_min -16
_diffrn_reflns_number 27487
_diffrn_reflns_point_group_measured_fraction_full 0.999
_diffrn_reflns_point_group_measured_fraction_max 0.994
_diffrn_reflns_theta_full 25.242
_diffrn_reflns_theta_max 25.357
_diffrn_reflns_theta_min 1.699
_diffrn_source 'sealed tube'
_diffrn_source_type fine-focus
_diffrn_standards_number 0
_exptl_absorpt_coefficient_mu 0.685
_exptl_absorpt_correction_T_max 0.4868
_exptl_absorpt_correction_T_min 0.4352
_exptl_absorpt_correction_type multi-scan
_exptl_absorpt_process_details
'SADABS-2016/2 (Bruker,2016/2) was used for absorption correction. wR2(int) was 0.0761 before and 0.0694 after correction. The Ratio of minimum to maximum transmission is 0.9035. The \l/2 correction factor is Not present.'
_exptl_crystal_colour colourless
_exptl_crystal_colour_primary colourless
_exptl_crystal_density_diffrn 1.243
_exptl_crystal_description block
_exptl_crystal_F_000 1680
_exptl_crystal_size_max 0.25
_exptl_crystal_size_mid 0.25
_exptl_crystal_size_min 0.2
_refine_diff_density_max 1.017
_refine_diff_density_min -1.937
_refine_diff_density_rms 0.103
_refine_ls_extinction_method none
_refine_ls_goodness_of_fit_ref 1.168
_refine_ls_hydrogen_treatment constr
_refine_ls_matrix_type full
_refine_ls_number_parameters 544
_refine_ls_number_reflns 7947
_refine_ls_number_restraints 304
_refine_ls_restrained_S_all 1.149
_refine_ls_R_factor_all 0.1268
_refine_ls_R_factor_gt 0.0914
_refine_ls_shift/su_max 0.001
_refine_ls_shift/su_mean 0.000
_refine_ls_structure_factor_coef Fsqd
_refine_ls_weighting_details 'w=1/[\s^2^(Fo^2^)+29.6290P] where P=(Fo^2^+2Fc^2^)/3'
_refine_ls_weighting_scheme calc
_refine_ls_wR_factor_gt 0.1839
_refine_ls_wR_factor_ref 0.1962
_reflns_Friedel_coverage 0.000
_reflns_number_gt 5565
_reflns_number_total 7947
_reflns_threshold_expression 'I > 2\s(I)'
_cod_data_source_file 3d.cif
_cod_data_source_block gb_mm148_0m_a_sq
_cod_depositor_comments
;
The following automatic conversions were performed:

'_diffrn_radiation_probe' value 'X-ray' changed to 'x-ray' according
to
/home/data/users/saulius/crontab/automatic-downloads/rss-feeds/ACS/lib/dictionaries/cif_core.dic
dictionary named 'cif_core.dic' version 2.4.2 from 2011-04-26.

Automatic conversion script
Id: cif_fix_values 4973 2017-02-22 13:04:09Z antanas 
;
_cod_database_code 4126643
_shelx_shelxl_version_number 2014/7
_shelx_space_group_comment
;
The symmetry employed for this shelxl refinement is uniquely defined
by the following loop, which should always be used as a source of
symmetry information in preference to the above space-group names.
They are only intended as comments.
;
_shelx_estimated_absorpt_t_max 0.875
_shelx_estimated_absorpt_t_min 0.847
_olex2_refinement_description
;
1. Fixed Uiso
 At 1.2 times of:
  All C(H) groups, All C(H,H) groups, All C(H,H,H,H) groups
 At 1.5 times of:
  All C(H,H,H) groups
2. Restrained distances
 C25'-C24 \\sim C25-C24
 with sigma of 0.01
 C26-C25 \\sim C26'-C25' \\sim C32-C25 \\sim C32'-C25' \\sim C38'-C25' \\sim
C38-C25
 with sigma of 0.01
3. Uiso/Uaniso restraints and constraints
Uanis(C37) = Uanis(C37')
Uanis(C36) = Uanis(C36')
Uanis(C35') = Uanis(C35)
Uanis(C34') = Uanis(C34)
Uanis(C33') = Uanis(C33)
Uanis(C32) = Uanis(C32')
Uanis(C39') = Uanis(C39)
Uanis(C40') = Uanis(C40)
Uanis(C41) = Uanis(C41')
Uanis(C42) = Uanis(C42')
Uanis(C43') = Uanis(C43)
Uanis(C26) = Uanis(C26')
Uanis(C27') = Uanis(C27)
Uanis(C28) = Uanis(C28')
Uanis(C29) = Uanis(C29')
Uanis(C30) = Uanis(C30')
Uanis(C31) = Uanis(C31')
Uanis(C19') = Uanis(C20)
Uanis(C21) = Uanis(C22')
Uanis(C4) = Uanis(C4')
Uanis(C38') = Uanis(C38)
Uanis(C25') = Uanis(C25)
4. Rigid body (RIGU) restrains
 C32, C37, C33, C36, C34, C35
 with sigma for 1-2 distances of 0.002 and sigma for 1-3 distances of 0.004
 C32', C34', C37', C35', C36', C33'
 with sigma for 1-2 distances of 0.002 and sigma for 1-3 distances of 0.004
 C38, C43, C39, C42, C40, C41
 with sigma for 1-2 distances of 0.002 and sigma for 1-3 distances of 0.004
 C41', C40', C38', C43', C42', C39'
 with sigma for 1-2 distances of 0.002 and sigma for 1-3 distances of 0.004
 C26, C27, C31, C28, C30, C29
 with sigma for 1-2 distances of 0.002 and sigma for 1-3 distances of 0.004
 C26', C31', C28', C27', C30', C29'
 with sigma for 1-2 distances of 0.002 and sigma for 1-3 distances of 0.004
 C4', C19', C20, C4, C19, C21', C21, C22, C22', C20'
 with sigma for 1-2 distances of 0.002 and sigma for 1-3 distances of 0.004
 C18, C17, C2, C3, C4, C1
 with sigma for 1-2 distances of 0.002 and sigma for 1-3 distances of 0.004
5. Others
 Sof(H3BC)=Sof(H3BD)=Sof(C4')=Sof(C21')=Sof(H21A)=Sof(H21B)=Sof(C22')=
 Sof(H22A)=Sof(H22B)=Sof(H22C)=Sof(C20')=Sof(H20D)=Sof(H20E)=Sof(H20F)=
 Sof(C19')=Sof(H19C)=Sof(H19D)=1-FVAR(1)
 Sof(H3A)=Sof(H3B)=Sof(C4)=Sof(C19)=Sof(H19A)=Sof(H19B)=Sof(C20)=Sof(H20A)=
 Sof(H20B)=Sof(H20C)=Sof(C22)=Sof(H22D)=Sof(H22E)=Sof(H22F)=Sof(C21)=Sof(H21C)=
 Sof(H21D)=FVAR(1)
 Sof(C32')=Sof(C34')=Sof(H34')=Sof(C37')=Sof(H37')=Sof(C35')=Sof(H35')=
 Sof(C36')=Sof(H36')=Sof(C33')=Sof(H33')=Sof(C41')=Sof(H41')=Sof(C40')=
 Sof(H40')=Sof(C38')=Sof(C43')=Sof(H43')=Sof(C42')=Sof(H42')=Sof(C39')=
 Sof(H39')=Sof(C26')=Sof(C31')=Sof(H31')=Sof(C28')=Sof(H28')=Sof(C27')=
 Sof(H27')=Sof(C30')=Sof(H30')=Sof(C29')=Sof(H29')=Sof(C25')=1-FVAR(2)
 Sof(C25)=Sof(C38)=Sof(C43)=Sof(H43)=Sof(C42)=Sof(H42)=Sof(C41)=Sof(H41)=
 Sof(C40)=Sof(H40)=Sof(C39)=Sof(H39)=Sof(C26)=Sof(C27)=Sof(H27)=Sof(C31)=
 Sof(H31)=Sof(C28)=Sof(H28)=Sof(C30)=Sof(H30)=Sof(C29)=Sof(H29)=Sof(C32)=
 Sof(C37)=Sof(H37)=Sof(C36)=Sof(H36)=Sof(C34)=Sof(H34)=Sof(C33)=Sof(H33)=
 Sof(C35)=Sof(H35)=FVAR(2)
6.a Ternary CH refined with riding coordinates:
 C11(H11), C14(H14)
6.b Secondary CH2 refined with riding coordinates:
 C3(H3BC,H3BD), C3(H3A,H3B), C19(H19A,H19B), C21'(H21A,H21B), C19'(H19C,H19D),
 C21(H21C,H21D)
6.c Aromatic/amide H refined with riding coordinates:
 C7(H7), C8(H8), C43(H43), C42(H42), C41(H41), C40(H40), C39(H39), C9(H9),
 C27(H27), C31(H31), C28(H28), C30(H30), C29(H29), C34'(H34'), C37'(H37'),
 C35'(H35'), C36'(H36'), C33'(H33'), C37(H37), C36(H36), C34(H34), C33(H33),
 C41'(H41'), C40'(H40'), C43'(H43'), C42'(H42'), C39'(H39'), C35(H35),
 C31'(H31'), C28'(H28'), C27'(H27'), C30'(H30'), C29'(H29')
6.d Fitted hexagon refined as free rotating group:
 C38(C43,C42,C41,C40,C39)
6.e Idealised Me refined as rotating group:
 C13(H13A,H13B,H13C), C12(H12A,H12B,H12C), C17(H17A,H17B,H17C), C15(H15A,H15B,
 H15C), C18(H18A,H18B,H18C), C16(H16A,H16B,H16C), C20(H20A,H20B,H20C),
 C22'(H22A,H22B,H22C), C20'(H20D,H20E,H20F), C22(H22D,H22E,H22F)
;
_olex2_submission_special_instructions 'No special instructions were received'

loop_
_space_group_symop_operation_xyz
'x, y, z'
'-x+1/2, y+1/2, -z+1/2'
'-x, -y, -z'
'x-1/2, -y-1/2, z-1/2'

loop_
_atom_site_label
_atom_site_type_symbol
_atom_site_fract_x
_atom_site_fract_y
_atom_site_fract_z
_atom_site_U_iso_or_equiv
_atom_site_adp_type
_atom_site_occupancy
_atom_site_site_symmetry_order
_atom_site_calc_flag
_atom_site_refinement_flags_posn
_atom_site_refinement_flags_adp
_atom_site_refinement_flags_occupancy
_atom_site_disorder_assembly
_atom_site_disorder_group
Sb1 Sb 0.71781(4) 0.00854(3) -0.22529(4) 0.0422(2) Uani 1 1 d . . . . .
N1 N 0.7203(4) 0.0700(2) 0.3319(4) 0.0211(13) Uani 1 1 d . . . . .
F5 F 0.6027(4) 0.0099(2) -0.3095(4) 0.0723(17) Uani 1 1 d . . . . .
F6 F 0.8334(4) 0.0070(3) -0.1421(4) 0.0795(19) Uani 1 1 d . . . . .
F4 F 0.7591(4) -0.0584(3) -0.2815(5) 0.0786(19) Uani 1 1 d . . . . .
F3 F 0.6755(5) 0.0720(3) -0.1628(5) 0.099(2) Uani 1 1 d . . . . .
C5 C 0.7857(5) 0.0598(3) 0.2568(5) 0.0234(16) Uani 1 1 d . . . . .
F2 F 0.6529(5) -0.0400(3) -0.1432(5) 0.088(2) Uani 1 1 d . . . . .
C24 C 0.7138(5) 0.2115(3) 0.2454(5) 0.0266(17) Uani 1 1 d D . . . .
C11 C 0.9364(5) 0.0991(3) 0.3645(5) 0.0290(17) Uani 1 1 d . . . . .
H11 H 0.8842 0.1033 0.4106 0.035 Uiso 1 1 calc R . . . .
C23 C 0.7003(5) 0.1686(3) 0.2875(5) 0.0249(16) Uani 1 1 d . . . . .
C6 C 0.8887(5) 0.0714(3) 0.2735(5) 0.0242(16) Uani 1 1 d . . . . .
C2 C 0.6898(6) 0.0242(3) 0.4040(6) 0.0346(16) Uani 1 1 d . U . . .
C1 C 0.6809(5) 0.1195(3) 0.3449(5) 0.0272(17) Uani 1 1 d . U . . .
F1 F 0.7821(6) 0.0520(3) -0.3121(4) 0.104(3) Uani 1 1 d . . . . .
C7 C 0.9479(6) 0.0597(3) 0.2000(6) 0.037(2) Uani 1 1 d . . . . .
H7 H 1.0178 0.0659 0.2099 0.045 Uiso 1 1 calc R . . . .
C25 C 0.7349(12) 0.2609(5) 0.1819(11) 0.027(3) Uani 0.485(6) 1 d D . P A 1
C13 C 1.0217(6) 0.0626(4) 0.4116(6) 0.042(2) Uani 1 1 d . . . . .
H13A H 0.9970 0.0239 0.4251 0.064 Uiso 1 1 calc GR . . . .
H13B H 1.0479 0.0810 0.4714 0.064 Uiso 1 1 calc GR . . . .
H13C H 1.0750 0.0596 0.3685 0.064 Uiso 1 1 calc GR . . . .
C10 C 0.7418(6) 0.0411(3) 0.1682(6) 0.0349(19) Uani 1 1 d . . . . .
C8 C 0.9073(7) 0.0391(4) 0.1118(6) 0.049(2) Uani 1 1 d . . . . .
H8 H 0.9496 0.0308 0.0628 0.058 Uiso 1 1 calc R . . . .
C3 C 0.6150(6) 0.0582(3) 0.4568(6) 0.0373(18) Uani 1 1 d . U . . .
H3BC H 0.6254 0.0499 0.5260 0.045 Uiso 0.484(9) 1 calc R . P B 2
H3BD H 0.5464 0.0462 0.4342 0.045 Uiso 0.484(9) 1 calc R . P B 2
H3A H 0.5515 0.0365 0.4554 0.045 Uiso 0.516(9) 1 calc R . P B 1
H3B H 0.6410 0.0632 0.5244 0.045 Uiso 0.516(9) 1 calc R . P B 1
C12 C 0.9766(6) 0.1588(3) 0.3445(6) 0.037(2) Uani 1 1 d . . . . .
H12A H 1.0264 0.1557 0.2978 0.056 Uiso 1 1 calc GR . . . .
H12B H 1.0077 0.1755 0.4038 0.056 Uiso 1 1 calc GR . . . .
H12C H 0.9218 0.1837 0.3189 0.056 Uiso 1 1 calc GR . . . .
C38 C 0.6429(15) 0.3016(12) 0.186(3) 0.049(5) Uani 0.485(6) 1 d D U P A 1
C43 C 0.6476(14) 0.3602(12) 0.208(3) 0.066(7) Uani 0.485(6) 1 d G U P A 1
H43 H 0.7100 0.3777 0.2268 0.079 Uiso 0.485(6) 1 calc R . P A 1
C42 C 0.5611(16) 0.3932(9) 0.201(2) 0.087(7) Uani 0.485(6) 1 d G U P A 1
H42 H 0.5643 0.4333 0.2159 0.104 Uiso 0.485(6) 1 calc R . P A 1
C41 C 0.4698(13) 0.3676(8) 0.173(2) 0.077(5) Uani 0.485(6) 1 d G U P A 1
H41 H 0.4106 0.3902 0.1688 0.092 Uiso 0.485(6) 1 calc R . P A 1
C40 C 0.4651(14) 0.3090(8) 0.152(2) 0.072(5) Uani 0.485(6) 1 d G U P A 1
H40 H 0.4027 0.2915 0.1325 0.086 Uiso 0.485(6) 1 calc R . P A 1
C39 C 0.5517(18) 0.2760(8) 0.158(3) 0.057(5) Uani 0.485(6) 1 d G U P A 1
H39 H 0.5485 0.2359 0.1434 0.068 Uiso 0.485(6) 1 calc R . P A 1
C9 C 0.8060(7) 0.0309(4) 0.0957(6) 0.047(2) Uani 1 1 d . . . . .
H9 H 0.7787 0.0181 0.0348 0.056 Uiso 1 1 calc R . . . .
C17 C 0.7841(6) 0.0063(4) 0.4659(6) 0.047(2) Uani 1 1 d . U . . .
H17A H 0.8311 -0.0120 0.4257 0.071 Uiso 1 1 calc GR . . . .
H17B H 0.7663 -0.0211 0.5148 0.071 Uiso 1 1 calc GR . . . .
H17C H 0.8151 0.0405 0.4968 0.071 Uiso 1 1 calc GR . . . .
C26 C 0.751(2) 0.2421(12) 0.0781(13) 0.037(3) Uani 0.485(6) 1 d D U P A 1
C15 C 0.5925(6) 0.0847(4) 0.0762(6) 0.048(2) Uani 1 1 d . . . . .
H15A H 0.6078 0.1225 0.1053 0.073 Uiso 1 1 calc GR . . . .
H15B H 0.5202 0.0808 0.0625 0.073 Uiso 1 1 calc GR . . . .
H15C H 0.6249 0.0814 0.0166 0.073 Uiso 1 1 calc GR . . . .
C18 C 0.6451(7) -0.0284(4) 0.3504(7) 0.052(2) Uani 1 1 d . U . . .
H18A H 0.5812 -0.0178 0.3161 0.077 Uiso 1 1 calc GR . . . .
H18B H 0.6343 -0.0594 0.3961 0.077 Uiso 1 1 calc GR . . . .
H18C H 0.6909 -0.0420 0.3047 0.077 Uiso 1 1 calc GR . . . .
C14 C 0.6309(6) 0.0369(4) 0.1450(6) 0.042(2) Uani 1 1 d . . . . .
H14 H 0.5984 0.0420 0.2058 0.050 Uiso 1 1 calc R . . . .
C4' C 0.6283(12) 0.1269(8) 0.4388(12) 0.026(2) Uani 0.484(9) 1 d . U P B 2
C16 C 0.5990(7) -0.0232(4) 0.1029(7) 0.060(3) Uani 1 1 d . . . . .
H16A H 0.6270 -0.0285 0.0414 0.090 Uiso 1 1 calc GR . . . .
H16B H 0.5261 -0.0251 0.0935 0.090 Uiso 1 1 calc GR . . . .
H16C H 0.6237 -0.0537 0.1471 0.090 Uiso 1 1 calc GR . . . .
C32' C 0.8272(11) 0.2920(6) 0.2748(12) 0.023(2) Uani 0.515(6) 1 d D U P A 2
C27 C 0.794(3) 0.1899(12) 0.069(2) 0.047(4) Uani 0.485(6) 1 d . U P A 1
H27 H 0.8148 0.1670 0.1225 0.056 Uiso 0.485(6) 1 calc R . P A 1
C31 C 0.7206(14) 0.2763(9) 0.0020(13) 0.041(3) Uani 0.485(6) 1 d . U P A 1
H31 H 0.6916 0.3131 0.0113 0.050 Uiso 0.485(6) 1 calc R . P A 1
C28 C 0.8054(17) 0.1701(10) -0.0284(15) 0.049(4) Uani 0.485(6) 1 d . U P A 1
H28 H 0.8324 0.1330 -0.0394 0.059 Uiso 0.485(6) 1 calc R . P A 1
C30 C 0.7332(16) 0.2560(10) -0.0904(14) 0.054(3) Uani 0.485(6) 1 d . U P A 1
H30 H 0.7103 0.2782 -0.1447 0.065 Uiso 0.485(6) 1 calc R . P A 1
C29 C 0.7776(16) 0.2052(10) -0.1012(14) 0.055(3) Uani 0.485(6) 1 d . U P A 1
H29 H 0.7900 0.1933 -0.1638 0.066 Uiso 0.485(6) 1 calc R . P A 1
C34' C 0.9969(16) 0.3242(10) 0.2986(14) 0.042(3) Uani 0.515(6) 1 d . U P A 2
H34' H 1.0576 0.3363 0.2749 0.051 Uiso 0.515(6) 1 calc R . P A 2
C37' C 0.8163(14) 0.2925(8) 0.3707(12) 0.038(3) Uani 0.515(6) 1 d . U P A 2
H37' H 0.7548 0.2812 0.3936 0.046 Uiso 0.515(6) 1 calc R . P A 2
C35' C 0.9829(14) 0.3223(7) 0.3997(12) 0.038(3) Uani 0.515(6) 1 d . U P A 2
H35' H 1.0384 0.3305 0.4440 0.046 Uiso 0.515(6) 1 calc R . P A 2
C36' C 0.8948(13) 0.3093(7) 0.4337(12) 0.044(3) Uani 0.515(6) 1 d . U P A 2
H36' H 0.8872 0.3117 0.5002 0.053 Uiso 0.515(6) 1 calc R . P A 2
C33' C 0.9118(12) 0.3066(7) 0.2373(12) 0.033(2) Uani 0.515(6) 1 d . U P A 2
H33' H 0.9154 0.3053 0.1702 0.040 Uiso 0.515(6) 1 calc R . P A 2
C32 C 0.8329(12) 0.2874(7) 0.2310(12) 0.023(2) Uani 0.485(6) 1 d D U P A 1
C37 C 0.8391(15) 0.3013(8) 0.3299(16) 0.038(3) Uani 0.485(6) 1 d . U P A 1
H37 H 0.7824 0.2968 0.3652 0.046 Uiso 0.485(6) 1 calc R . P A 1
C36 C 0.9293(16) 0.3215(8) 0.3751(14) 0.044(3) Uani 0.485(6) 1 d . U P A 1
H36 H 0.9323 0.3302 0.4413 0.053 Uiso 0.485(6) 1 calc R . P A 1
C34 C 1.0056(13) 0.3186(8) 0.2354(12) 0.042(3) Uani 0.485(6) 1 d . U P A 1
H34 H 1.0631 0.3268 0.2031 0.051 Uiso 0.485(6) 1 calc R . P A 1
C33 C 0.9222(12) 0.2965(7) 0.1846(12) 0.033(2) Uani 0.485(6) 1 d . U P A 1
H33 H 0.9239 0.2874 0.1189 0.040 Uiso 0.485(6) 1 calc R . P A 1
C41' C 0.4897(18) 0.3862(10) 0.209(2) 0.077(5) Uani 0.515(6) 1 d . U P A 2
H41' H 0.4356 0.4125 0.2094 0.092 Uiso 0.515(6) 1 calc R . P A 2
C40' C 0.4721(17) 0.3329(10) 0.179(2) 0.072(5) Uani 0.515(6) 1 d . U P A 2
H40' H 0.4059 0.3211 0.1596 0.086 Uiso 0.515(6) 1 calc R . P A 2
C38' C 0.6465(18) 0.3101(13) 0.206(3) 0.049(5) Uani 0.515(6) 1 d D U P A 2
C43' C 0.663(2) 0.3652(14) 0.241(3) 0.066(7) Uani 0.515(6) 1 d . U P A 2
H43' H 0.7273 0.3767 0.2670 0.079 Uiso 0.515(6) 1 calc R . P A 2
C42' C 0.5816(19) 0.4044(13) 0.238(3) 0.087(7) Uani 0.515(6) 1 d . U P A 2
H42' H 0.5925 0.4436 0.2560 0.104 Uiso 0.515(6) 1 calc R . P A 2
C39' C 0.5518(19) 0.2932(11) 0.176(3) 0.057(5) Uani 0.515(6) 1 d . U P A 2
H39' H 0.5394 0.2548 0.1544 0.068 Uiso 0.515(6) 1 calc R . P A 2
C35 C 1.0077(18) 0.3289(9) 0.3312(14) 0.038(3) Uani 0.485(6) 1 d . U P A 1
H35 H 1.0676 0.3416 0.3654 0.046 Uiso 0.485(6) 1 calc R . P A 1
C26' C 0.761(2) 0.2565(11) 0.1023(13) 0.037(3) Uani 0.515(6) 1 d D U P A 2
C31' C 0.7419(13) 0.3032(9) 0.0353(12) 0.041(3) Uani 0.515(6) 1 d . U P A 2
H31' H 0.7162 0.3391 0.0549 0.050 Uiso 0.515(6) 1 calc R . P A 2
C28' C 0.8235(16) 0.1981(9) -0.0201(14) 0.049(4) Uani 0.515(6) 1 d . U P A 2
H28' H 0.8539 0.1632 -0.0385 0.059 Uiso 0.515(6) 1 calc R . P A 2
C27' C 0.798(3) 0.2065(12) 0.071(2) 0.047(4) Uani 0.515(6) 1 d . U P A 2
H27' H 0.8076 0.1753 0.1148 0.056 Uiso 0.515(6) 1 calc R . P A 2
C30' C 0.7624(14) 0.2938(9) -0.0608(13) 0.054(3) Uani 0.515(6) 1 d . U P A 2
H30' H 0.7477 0.3233 -0.1069 0.065 Uiso 0.515(6) 1 calc R . P A 2
C29' C 0.8018(16) 0.2446(9) -0.0871(13) 0.055(3) Uani 0.515(6) 1 d . U P A 2
H29' H 0.8163 0.2398 -0.1515 0.066 Uiso 0.515(6) 1 calc R . P A 2
C4 C 0.5969(11) 0.1157(7) 0.4118(11) 0.026(2) Uani 0.516(9) 1 d . U P B 1
C19 C 0.6180(12) 0.1622(7) 0.4844(11) 0.039(4) Uani 0.516(9) 1 d . U P B 1
H19A H 0.5730 0.1567 0.5358 0.047 Uiso 0.516(9) 1 calc R . P B 1
H19B H 0.6013 0.1999 0.4538 0.047 Uiso 0.516(9) 1 calc R . P B 1
C21' C 0.5320(11) 0.1590(7) 0.4105(11) 0.033(3) Uani 0.484(9) 1 d . U P B 2
H21A H 0.5480 0.2003 0.4009 0.040 Uiso 0.484(9) 1 calc R . P B 2
H21B H 0.4891 0.1569 0.4641 0.040 Uiso 0.484(9) 1 calc R . P B 2
C20 C 0.7231(14) 0.1650(11) 0.5291(17) 0.042(3) Uani 0.516(9) 1 d . U P B 1
H20A H 0.7642 0.1868 0.4874 0.063 Uiso 0.516(9) 1 calc GR . P B 1
H20B H 0.7497 0.1258 0.5378 0.063 Uiso 0.516(9) 1 calc GR . P B 1
H20C H 0.7241 0.1843 0.5912 0.063 Uiso 0.516(9) 1 calc GR . P B 1
C22' C 0.4714(14) 0.1361(9) 0.3182(13) 0.036(3) Uani 0.484(9) 1 d . U P B 2
H22A H 0.5047 0.1478 0.2620 0.054 Uiso 0.484(9) 1 calc GR . P B 2
H22B H 0.4039 0.1524 0.3142 0.054 Uiso 0.484(9) 1 calc GR . P B 2
H22C H 0.4676 0.0939 0.3207 0.054 Uiso 0.484(9) 1 calc GR . P B 2
C20' C 0.6421(13) 0.1711(9) 0.6084(13) 0.050(5) Uani 0.484(9) 1 d . U P B 2
H20D H 0.5813 0.1940 0.5942 0.075 Uiso 0.484(9) 1 calc GR . P B 2
H20E H 0.6877 0.1920 0.6544 0.075 Uiso 0.484(9) 1 calc GR . P B 2
H20F H 0.6248 0.1338 0.6355 0.075 Uiso 0.484(9) 1 calc GR . P B 2
C19' C 0.6928(16) 0.1611(12) 0.5159(17) 0.042(3) Uani 0.484(9) 1 d . U P B 2
H19C H 0.7559 0.1398 0.5316 0.050 Uiso 0.484(9) 1 calc R . P B 2
H19D H 0.7099 0.1990 0.4892 0.050 Uiso 0.484(9) 1 calc R . P B 2
C22 C 0.4066(11) 0.1212(8) 0.4195(12) 0.051(5) Uani 0.516(9) 1 d . U P B 1
H22D H 0.3432 0.1170 0.3802 0.076 Uiso 0.516(9) 1 calc GR . P B 1
H22E H 0.4052 0.1567 0.4575 0.076 Uiso 0.516(9) 1 calc GR . P B 1
H22F H 0.4164 0.0878 0.4622 0.076 Uiso 0.516(9) 1 calc GR . P B 1
C21 C 0.4923(12) 0.1244(9) 0.3548(12) 0.036(3) Uani 0.516(9) 1 d . U P B 1
H21C H 0.4909 0.1625 0.3226 0.044 Uiso 0.516(9) 1 calc R . P B 1
H21D H 0.4827 0.0943 0.3048 0.044 Uiso 0.516(9) 1 calc R . P B 1
C25' C 0.7384(12) 0.2692(5) 0.2067(11) 0.027(3) Uani 0.515(6) 1 d D . P A 2

loop_
_atom_site_aniso_label
_atom_site_aniso_U_11
_atom_site_aniso_U_22
_atom_site_aniso_U_33
_atom_site_aniso_U_23
_atom_site_aniso_U_13
_atom_site_aniso_U_12
Sb1 0.0309(3) 0.0628(4) 0.0328(3) 0.0114(3) 0.0015(2) 0.0011(3)
N1 0.014(3) 0.024(3) 0.025(3) 0.005(2) 0.001(2) 0.002(2)
F5 0.060(3) 0.073(4) 0.078(4) 0.015(3) -0.030(3) -0.010(3)
F6 0.040(3) 0.135(6) 0.060(4) 0.016(4) -0.012(3) 0.023(3)
F4 0.052(4) 0.100(5) 0.088(5) -0.008(4) 0.028(4) 0.007(3)
F3 0.100(5) 0.084(5) 0.109(6) -0.024(4) -0.025(5) 0.019(4)
C5 0.021(4) 0.023(4) 0.027(4) 0.002(3) 0.006(3) 0.004(3)
F2 0.070(4) 0.121(5) 0.077(5) 0.043(4) 0.040(4) 0.004(4)
C24 0.019(4) 0.028(4) 0.032(4) 0.000(3) -0.004(3) 0.003(3)
C11 0.020(4) 0.035(4) 0.030(4) 0.000(3) -0.008(3) 0.005(3)
C23 0.022(4) 0.028(4) 0.027(4) 0.001(3) 0.012(3) 0.007(3)
C6 0.017(4) 0.022(4) 0.034(4) 0.008(3) 0.006(3) 0.005(3)
C2 0.027(3) 0.036(3) 0.043(4) 0.023(3) 0.015(3) 0.004(2)
C1 0.024(3) 0.030(4) 0.029(4) 0.007(3) 0.013(3) 0.004(3)
F1 0.123(6) 0.152(6) 0.037(3) 0.029(4) -0.002(4) -0.091(5)
C7 0.020(4) 0.048(5) 0.047(5) -0.001(4) 0.016(4) 0.002(4)
C25 0.016(4) 0.025(5) 0.038(9) 0.005(6) -0.001(5) -0.004(4)
C13 0.022(4) 0.053(6) 0.050(5) 0.017(4) -0.011(4) 0.001(4)
C10 0.028(4) 0.037(5) 0.040(5) -0.017(4) 0.003(4) 0.004(4)
C8 0.042(5) 0.065(6) 0.043(5) -0.012(4) 0.025(4) 0.012(4)
C3 0.023(3) 0.051(4) 0.041(4) 0.017(3) 0.012(3) 0.005(3)
C12 0.024(4) 0.033(5) 0.052(5) 0.003(4) -0.013(4) -0.001(3)
C38 0.025(3) 0.040(7) 0.085(14) 0.024(7) 0.011(5) 0.010(4)
C43 0.046(6) 0.040(6) 0.11(2) 0.020(8) -0.009(7) 0.014(5)
C42 0.049(6) 0.047(8) 0.16(2) 0.004(8) -0.019(8) 0.019(6)
C41 0.046(6) 0.048(10) 0.134(18) -0.004(8) -0.009(7) 0.020(6)
C40 0.028(4) 0.049(10) 0.137(15) -0.005(9) 0.005(6) 0.017(6)
C39 0.025(3) 0.043(9) 0.104(13) 0.008(8) 0.012(6) 0.013(5)
C9 0.052(6) 0.059(6) 0.030(5) -0.018(4) 0.014(4) 0.009(5)
C17 0.035(3) 0.055(5) 0.053(5) 0.039(4) 0.012(3) 0.008(3)
C26 0.018(6) 0.062(8) 0.030(5) 0.018(5) -0.004(5) -0.005(6)
C15 0.037(5) 0.066(6) 0.041(5) -0.015(4) -0.010(4) -0.008(4)
C18 0.046(5) 0.040(4) 0.070(5) 0.016(3) 0.011(4) -0.003(3)
C14 0.028(4) 0.049(5) 0.046(5) -0.016(4) -0.006(4) 0.004(4)
C4' 0.016(4) 0.043(4) 0.021(4) 0.002(3) 0.007(3) 0.002(3)
C16 0.046(5) 0.054(6) 0.076(7) -0.027(5) -0.019(5) -0.004(5)
C32' 0.030(3) 0.011(4) 0.027(6) 0.002(5) 0.003(4) 0.004(3)
C27 0.047(7) 0.064(9) 0.032(4) 0.026(5) 0.016(4) 0.003(7)
C31 0.028(6) 0.062(7) 0.032(5) 0.019(4) -0.008(4) -0.006(5)
C28 0.047(8) 0.068(8) 0.034(4) 0.020(5) 0.020(4) -0.014(7)
C30 0.057(8) 0.069(7) 0.035(5) 0.014(4) 0.000(4) -0.013(6)
C29 0.067(9) 0.068(7) 0.032(4) 0.020(5) 0.015(5) -0.013(6)
C34' 0.037(4) 0.064(7) 0.026(5) 0.000(4) 0.000(4) -0.011(4)
C37' 0.052(5) 0.035(6) 0.028(6) -0.003(5) 0.007(4) -0.005(4)
C35' 0.050(5) 0.038(6) 0.027(5) 0.002(4) 0.001(4) -0.003(4)
C36' 0.054(5) 0.046(7) 0.032(5) -0.006(4) 0.006(4) -0.008(4)
C33' 0.032(3) 0.045(6) 0.023(5) 0.001(4) 0.001(4) -0.004(4)
C32 0.030(3) 0.011(4) 0.027(6) 0.002(5) 0.003(4) 0.004(3)
C37 0.052(5) 0.035(6) 0.028(6) -0.003(5) 0.007(4) -0.005(4)
C36 0.054(5) 0.046(7) 0.032(5) -0.006(4) 0.006(4) -0.008(4)
C34 0.037(4) 0.064(7) 0.026(5) 0.000(4) 0.000(4) -0.011(4)
C33 0.032(3) 0.045(6) 0.023(5) 0.001(4) 0.001(4) -0.004(4)
C41' 0.046(6) 0.048(10) 0.134(18) -0.004(8) -0.009(7) 0.020(6)
C40' 0.028(4) 0.049(10) 0.137(15) -0.005(9) 0.005(6) 0.017(6)
C38' 0.025(3) 0.040(7) 0.085(14) 0.024(7) 0.011(5) 0.010(4)
C43' 0.046(6) 0.040(6) 0.11(2) 0.020(8) -0.009(7) 0.014(5)
C42' 0.049(6) 0.047(8) 0.16(2) 0.004(8) -0.019(8) 0.019(6)
C39' 0.025(3) 0.043(9) 0.104(13) 0.008(8) 0.012(6) 0.013(5)
C35 0.050(5) 0.038(6) 0.027(5) 0.002(4) 0.001(4) -0.003(4)
C26' 0.018(6) 0.062(8) 0.030(5) 0.018(5) -0.004(5) -0.005(6)
C31' 0.028(6) 0.062(7) 0.032(5) 0.019(4) -0.008(4) -0.006(5)
C28' 0.047(8) 0.068(8) 0.034(4) 0.020(5) 0.020(4) -0.014(7)
C27' 0.047(7) 0.064(9) 0.032(4) 0.026(5) 0.016(4) 0.003(7)
C30' 0.057(8) 0.069(7) 0.035(5) 0.014(4) 0.000(4) -0.013(6)
C29' 0.067(9) 0.068(7) 0.032(4) 0.020(5) 0.015(5) -0.013(6)
C4 0.016(4) 0.043(4) 0.021(4) 0.002(3) 0.007(3) 0.002(3)
C19 0.034(6) 0.052(7) 0.032(7) -0.008(6) 0.001(5) 0.001(5)
C21' 0.019(5) 0.048(7) 0.033(6) -0.005(5) 0.003(4) 0.006(4)
C20 0.031(6) 0.062(6) 0.033(5) -0.010(4) 0.001(4) 0.000(5)
C22' 0.020(4) 0.056(8) 0.033(6) -0.004(5) 0.001(4) 0.003(4)
C20' 0.038(9) 0.074(13) 0.038(6) -0.017(7) 0.007(6) -0.009(9)
C19' 0.031(6) 0.062(6) 0.033(5) -0.010(4) 0.001(4) 0.000(5)
C22 0.023(6) 0.086(14) 0.045(8) 0.010(8) 0.009(6) 0.013(6)
C21 0.020(4) 0.056(8) 0.033(6) -0.004(5) 0.001(4) 0.003(4)
C25' 0.016(4) 0.025(5) 0.038(9) 0.005(6) -0.001(5) -0.004(4)

loop_
_atom_type_symbol
_atom_type_description
_atom_type_scat_dispersion_real
_atom_type_scat_dispersion_imag
_atom_type_scat_source
C C 0.0033 0.0016 'International Tables Vol C Tables 4.2.6.8 and 6.1.1.4'
H H 0.0000 0.0000 'International Tables Vol C Tables 4.2.6.8 and 6.1.1.4'
F F 0.0171 0.0103 'International Tables Vol C Tables 4.2.6.8 and 6.1.1.4'
N N 0.0061 0.0033 'International Tables Vol C Tables 4.2.6.8 and 6.1.1.4'
Sb Sb -0.5866 1.5461 'International Tables Vol C Tables 4.2.6.8 and 6.1.1.4'

loop_
_geom_angle_atom_site_label_1
_geom_angle_atom_site_label_2
_geom_angle_atom_site_label_3
_geom_angle
F5 Sb1 F2 89.7(3)
F6 Sb1 F5 179.5(3)
F6 Sb1 F2 90.6(3)
F4 Sb1 F5 90.4(3)
F4 Sb1 F6 89.2(3)
F4 Sb1 F2 86.2(3)
F4 Sb1 F1 89.9(3)
F3 Sb1 F5 90.9(3)
F3 Sb1 F6 89.5(3)
F3 Sb1 F4 176.2(3)
F3 Sb1 F2 90.2(3)
F3 Sb1 F1 93.7(4)
F1 Sb1 F5 89.0(3)
F1 Sb1 F6 90.7(3)
F1 Sb1 F2 175.9(3)
C5 N1 C2 125.2(5)
C1 N1 C5 122.3(6)
C1 N1 C2 112.5(6)
C6 C5 N1 119.7(6)
C10 C5 N1 117.4(6)
C10 C5 C6 122.8(7)
C23 C24 C25 172.5(10)
C23 C24 C25' 171.1(10)
C6 C11 C13 112.2(6)
C12 C11 C6 111.0(6)
C12 C11 C13 108.4(6)
C24 C23 C1 175.1(8)
C5 C6 C11 123.9(6)
C7 C6 C5 117.3(7)
C7 C6 C11 118.7(6)
C3 C2 N1 101.0(5)
C3 C2 C17 114.4(7)
C3 C2 C18 113.8(7)
C17 C2 N1 107.7(6)
C18 C2 N1 109.8(6)
C18 C2 C17 109.6(7)
N1 C1 C23 122.1(6)
N1 C1 C4' 116.3(9)
N1 C1 C4 111.9(8)
C23 C1 C4' 120.6(9)
C23 C1 C4 124.8(8)
C6 C7 C8 121.5(7)
C24 C25 C38 104.3(17)
C24 C25 C26 113.3(15)
C24 C25 C32 103.4(11)
C38 C25 C32 113.0(15)
C26 C25 C38 112(2)
C26 C25 C32 110.0(13)
C5 C10 C9 117.1(7)
C5 C10 C14 123.3(7)
C9 C10 C14 119.3(7)
C9 C8 C7 120.0(7)
C2 C3 C4' 110.1(8)
C4 C3 C2 110.2(8)
C43 C38 C25 125.1(17)
C43 C38 C39 120.0
C39 C38 C25 114.7(17)
C38 C43 C42 120.0
C43 C42 C41 120.0
C40 C41 C42 120.0
C39 C40 C41 120.0
C40 C39 C38 120.0
C8 C9 C10 121.2(8)
C27 C26 C25 116(2)
C27 C26 C31 123(2)
C31 C26 C25 121(2)
C10 C14 C15 111.4(7)
C10 C14 C16 112.2(7)
C15 C14 C16 109.7(7)
C1 C4' C3 95.1(11)
C21' C4' C1 105.7(12)
C21' C4' C3 114.7(13)
C21' C4' C19' 110.4(18)
C19' C4' C1 112.4(15)
C19' C4' C3 117.0(16)
C37' C32' C25' 117.8(14)
C33' C32' C37' 123.5(16)
C33' C32' C25' 118.5(15)
C26 C27 C28 117(2)
C26 C31 C30 119(2)
C29 C28 C27 119(2)
C29 C30 C31 119.5(19)
C30 C29 C28 123(2)
C33' C34' C35' 114.6(18)
C32' C37' C36' 119.7(17)
C36' C35' C34' 123.1(18)
C35' C36' C37' 118.9(17)
C32' C33' C34' 119.9(16)
C37 C32 C25 119.8(15)
C37 C32 C33 115.5(15)
C33 C32 C25 124.6(14)
C36 C37 C32 119.6(17)
C35 C36 C37 123(2)
C35 C34 C33 121.6(19)
C34 C33 C32 119.9(16)
C40' C41' C42' 122(2)
C41' C40' C39' 120(2)
C43' C38' C25' 117(2)
C39' C38' C43' 119.4(15)
C39' C38' C25' 123(2)
C38' C43' C42' 119(2)
C41' C42' C43' 120(2)
C38' C39' C40' 119.8(19)
C36 C35 C34 120(2)
C31' C26' C25' 115.9(17)
C27' C26' C31' 118.7(18)
C27' C26' C25' 125(2)
C30' C31' C26' 117.9(18)
C27' C28' C29' 117(2)
C26' C27' C28' 124(2)
C29' C30' C31' 120.9(18)
C30' C29' C28' 121.6(18)
C1 C4 C21 110.8(12)
C3 C4 C1 102.1(10)
C3 C4 C19 109.8(13)
C3 C4 C21 116.1(13)
C19 C4 C1 105.7(12)
C19 C4 C21 111.5(14)
C4 C19 C20 115.8(16)
C4' C21' C22' 115.1(14)
C20' C19' C4' 114.0(17)
C22 C21 C4 112.2(14)
C24 C25' C32' 105.2(10)
C24 C25' C38' 110.3(17)
C24 C25' C26' 104.2(14)
C38' C25' C32' 111.5(16)
C26' C25' C32' 116.2(14)
C26' C25' C38' 109(2)

loop_
_geom_bond_atom_site_label_1
_geom_bond_atom_site_label_2
_geom_bond_distance
Sb1 F5 1.868(5)
Sb1 F6 1.865(5)
Sb1 F4 1.845(6)
Sb1 F3 1.827(6)
Sb1 F2 1.879(5)
Sb1 F1 1.852(5)
N1 C5 1.452(8)
N1 C2 1.545(8)
N1 C1 1.281(9)
C5 C6 1.412(9)
C5 C10 1.400(10)
C24 C23 1.178(9)
C24 C25 1.493(12)
C24 C25' 1.490(12)
C11 C6 1.523(10)
C11 C13 1.530(10)
C11 C12 1.517(10)
C23 C1 1.430(10)
C6 C7 1.385(10)
C2 C3 1.520(10)
C2 C17 1.534(10)
C2 C18 1.529(12)
C1 C4' 1.559(18)
C1 C4 1.533(16)
C7 C8 1.397(12)
C25 C38 1.560(9)
C25 C26 1.556(9)
C25 C32 1.561(9)
C10 C9 1.412(10)
C10 C14 1.503(10)
C8 C9 1.377(12)
C3 C4' 1.62(2)
C3 C4 1.485(18)
C38 C43 1.3900
C38 C39 1.3900
C43 C42 1.3900
C42 C41 1.3900
C41 C40 1.3900
C40 C39 1.3900
C26 C27 1.35(4)
C26 C31 1.37(3)
C15 C14 1.531(12)
C14 C16 1.556(11)
C4' C21' 1.52(2)
C4' C19' 1.55(3)
C32' C37' 1.37(2)
C32' C33' 1.34(2)
C32' C25' 1.559(9)
C27 C28 1.46(4)
C31 C30 1.41(3)
C28 C29 1.33(3)
C30 C29 1.33(3)
C34' C35' 1.45(3)
C34' C33' 1.43(2)
C37' C36' 1.38(2)
C35' C36' 1.35(2)
C32 C37 1.42(2)
C32 C33 1.43(2)
C37 C36 1.40(3)
C36 C35 1.28(3)
C34 C33 1.38(2)
C34 C35 1.37(2)
C41' C40' 1.32(3)
C41' C42' 1.34(3)
C40' C39' 1.42(2)
C38' C43' 1.38(3)
C38' C39' 1.36(2)
C38' C25' 1.557(9)
C43' C42' 1.42(3)
C26' C31' 1.44(3)
C26' C27' 1.35(3)
C26' C25' 1.553(9)
C31' C30' 1.42(3)
C28' C27' 1.37(3)
C28' C29' 1.44(3)
C30' C29' 1.32(3)
C4 C19 1.49(2)
C4 C21 1.57(2)
C19 C20 1.50(2)
C21' C22' 1.56(2)
C20' C19' 1.54(3)
C22 C21 1.53(2)
